data_7104270
loop_
_publ_author_name
'Takemura, Yukie'
'Nakajima, Takayuki'
'Tanase, Tomoaki'
'Usuki, Miho'
'Takenaka, Hiroe'
'Goto, Eri'
'Mikuriya, Masahiro'

_publ_section_title
;
 Dynamic structural changes of pentacopper(II) chains supported by
 N6-donor ligands.
;
_journal_issue 13
_journal_name_full 'Chemical communications (Cambridge, England)'
_journal_page_first 1664
_journal_page_last 1666
_journal_paper_doi 10.1039/b817237d
_journal_volume 34
_journal_year 2009
_chemical_formula_moiety 'C76 H59 Cl8 Cu5 N24 O1.50 '
_chemical_formula_sum 'C76 H59 Cl8 Cu5 N24 O1.5'
_chemical_formula_weight 1933.82
_space_group_IT_number 14
_symmetry_cell_setting monoclinic
_symmetry_Int_Tables_number 14
_symmetry_space_group_name_Hall '-P 2yn'
_symmetry_space_group_name_H-M 'P 1 21/n 1'
_cell_angle_alpha 90.0000
_cell_angle_beta 99.1332(5)
_cell_angle_gamma 90.0000
_cell_formula_units_Z 4
_cell_length_a 18.1702(5)
_cell_length_b 21.1420(7)
_cell_length_c 20.4422(7)
_cell_measurement_reflns_used 16109
_cell_measurement_temperature 153(2)
_cell_measurement_theta_max 27.5
_cell_measurement_theta_min 3.0
_cell_volume 7753.4(4)
_computing_cell_refinement CrystalClear
_computing_data_collection CrystalClear
_computing_data_reduction CrystalStructure
_computing_molecular_graphics ORTEP-II
_computing_publication_material 'CrystalStructure 3.8'
_computing_structure_refinement SHELXL
_computing_structure_solution SIR92
_diffrn_ambient_temperature 153(2)
_diffrn_detector_area_resol_mean 7.31
_diffrn_measured_fraction_theta_full 0.989
_diffrn_measured_fraction_theta_max 0.989
_diffrn_measurement_device_type 'Rigaku Mercury'
_diffrn_measurement_method \w
_diffrn_radiation_type 'Mo K\a'
_diffrn_radiation_wavelength 0.71070
_diffrn_reflns_av_R_equivalents 0.021
_diffrn_reflns_limit_h_max 23
_diffrn_reflns_limit_h_min 0
_diffrn_reflns_limit_k_max 27
_diffrn_reflns_limit_k_min 0
_diffrn_reflns_limit_l_max 26
_diffrn_reflns_limit_l_min -26
_diffrn_reflns_number 72249
_diffrn_reflns_theta_full 27.48
_diffrn_reflns_theta_max 27.48
_exptl_absorpt_coefficient_mu 1.690
_exptl_absorpt_correction_T_max 0.776
_exptl_absorpt_correction_T_min 0.673
_exptl_absorpt_correction_type multi-scan
_exptl_absorpt_process_details 'Jacobson, R. (1998) Private communication'
_exptl_crystal_colour brown
_exptl_crystal_density_diffrn 1.657
_exptl_crystal_density_method 'not measured'
_exptl_crystal_description block
_exptl_crystal_F_000 3904.00
_exptl_crystal_size_max 0.45
_exptl_crystal_size_mid 0.20
_exptl_crystal_size_min 0.15
_refine_diff_density_max 1.71
_refine_diff_density_min -1.18
_refine_ls_extinction_method none
_refine_ls_goodness_of_fit_ref 1.059
_refine_ls_hydrogen_treatment refall
_refine_ls_number_parameters 1066
_refine_ls_number_reflns 17489
_refine_ls_R_factor_all 0.0640
_refine_ls_R_factor_gt 0.0614
_refine_ls_shift/su_max 0.0021
_refine_ls_structure_factor_coef Fsqd
_refine_ls_weighting_details 'w = 1/[\s^2^(Fo^2^)+(0.1007P)^2^+26.0491P] where P=(Fo^2^+2Fc^2^)/3'
_refine_ls_weighting_scheme calc
_refine_ls_wR_factor_gt 0.1599
_refine_ls_wR_factor_ref 0.1645
_reflns_number_gt 13345
_reflns_number_total 17489
_reflns_threshold_expression F^2^>2.0\s(F^2^)
_cod_data_source_file b817237d.txt
_cod_data_source_block '_complex1revised'
_cod_depositor_comments
;
 Marking attached hydrogen atoms.

 Antanas Vaitkus,
 2017-07-11
;
_cod_original_formula_sum 'C76 H59 Cl8 Cu5 N24 O1.50 '
_cod_database_code 7104270

loop_
_symmetry_equiv_pos_site_id
_symmetry_equiv_pos_as_xyz
1 +X,+Y,+Z
2 1/2-X,1/2+Y,1/2-Z
3 -X,-Y,-Z
4 1/2+X,1/2-Y,1/2+Z

loop_
_atom_site_label
_atom_site_type_symbol
_atom_site_fract_x
_atom_site_fract_y
_atom_site_fract_z
_atom_site_U_iso_or_equiv
_atom_site_adp_type
_atom_site_occupancy
_atom_site_symmetry_multiplicity
_atom_site_calc_flag
_atom_site_refinement_flags
_atom_site_disorder_assembly
_atom_site_disorder_group
_atom_site_attached_hydrogens
Cu(1) Cu -0.19127(3) -0.18699(3) 0.11217(2) 0.02601(13) Uani 1.00 1 d . . . 0
Cu(2) Cu -0.11954(3) -0.10013(2) 0.18728(2) 0.02125(12) Uani 1.00 1 d . . . 0
Cu(3) Cu -0.00076(2) -0.00154(2) 0.24784(2) 0.01841(12) Uani 1.00 1 d . . . 0
Cu(4) Cu 0.10535(3) 0.10803(2) 0.30635(2) 0.02024(12) Uani 1.00 1 d . . . 0
Cu(5) Cu 0.19833(3) 0.17985(2) 0.38395(2) 0.02457(13) Uani 1.00 1 d . . . 0
Cl(1) Cl -0.25024(7) -0.27445(6) 0.03623(6) 0.0393(2) Uani 1.00 1 d . . . 0
Cl(2) Cl 0.29479(7) 0.24133(5) 0.46418(6) 0.0371(2) Uani 1.00 1 d . . . 0
Cl(11) Cl 0.3673(2) -0.1075(2) 0.2268(2) 0.0814(16) Uani 0.486(6) 1 d P A 1 0
Cl(17) Cl 0.4293(4) 0.0146(6) 0.1442(4) 0.244(7) Uani 0.514(6) 1 d P A 2 0
Cl(12) Cl 0.50154(14) -0.0448(2) 0.25855(15) 0.1430(14) Uani 1 1 d . A . 0
Cl(13) Cl 0.38505(10) -0.16555(8) 0.39762(9) 0.0644(4) Uani 1.00 1 d . . . 0
Cl(14) Cl 0.50151(9) -0.19233(9) 0.50908(9) 0.0632(4) Uani 1.00 1 d . . . 0
Cl(15) Cl 0.0682(3) 0.5173(3) 0.9355(3) 0.098(2) Uani 0.617(18) 1 d P B 1 0
Cl(18) Cl 0.1137(15) 0.5052(4) 0.9378(8) 0.145(7) Uani 0.383(18) 1 d P B 2 0
Cl(16) Cl 0.13754(10) 0.62029(8) 0.86974(9) 0.0622(4) Uani 1 1 d . B . 0
O(101) O -0.3312(7) 0.0809(6) -0.0046(7) 0.102(4) Uani 0.50 1 d P . . 2
O(102) O -0.3265(6) 0.1269(5) 0.1001(5) 0.119(8) Uani 0.457(15) 1 d PD C 1 1
O(103) O -0.4639(6) 0.1103(6) 0.1459(5) 0.158(9) Uani 0.543(15) 1 d PD C 2 1
N(11) N -0.1378(2) -0.13824(17) 0.04530(17) 0.0261(7) Uani 1.00 1 d . . . 0
N(12) N -0.11455(19) -0.04654(17) 0.10987(17) 0.0238(6) Uani 1.00 1 d . . . 0
N(13) N -0.06072(18) 0.04251(15) 0.16572(16) 0.0200(6) Uani 1.00 1 d . . . 0
N(14) N -0.00202(18) 0.12696(16) 0.22127(17) 0.0225(6) Uani 1.00 1 d . . . 0
N(15) N 0.06468(19) 0.19864(16) 0.28423(17) 0.0246(6) Uani 1.00 1 d . . . 0
N(16) N 0.1192(2) 0.24770(19) 0.37948(19) 0.0354(8) Uani 1.00 1 d . . . 0
N(21) N -0.0970(2) -0.23857(17) 0.14464(18) 0.0268(7) Uani 1.00 1 d . . . 0
N(22) N -0.02751(19) -0.14661(16) 0.16677(16) 0.0229(6) Uani 1.00 1 d . . . 0
N(23) N 0.04912(17) -0.05807(15) 0.18524(15) 0.0193(6) Uani 1.00 1 d . . . 0
N(24) N 0.11788(18) 0.03078(15) 0.20723(16) 0.0205(6) Uani 1.00 1 d . . . 0
N(25) N 0.17815(19) 0.11946(16) 0.24442(16) 0.0226(6) Uani 1.00 1 d . . . 0
N(26) N 0.2276(2) 0.21076(17) 0.29552(18) 0.0258(7) Uani 1.00 1 d . . . 0
N(31) N -0.2258(2) -0.21566(17) 0.19907(17) 0.0264(7) Uani 1.00 1 d . . . 0
N(32) N -0.12733(19) -0.16122(16) 0.25937(17) 0.0237(6) Uani 1.00 1 d . . . 0
N(33) N -0.02794(18) -0.10259(15) 0.30221(16) 0.0200(6) Uani 1.00 1 d . . . 0
N(34) N 0.07051(18) -0.03719(15) 0.32867(16) 0.0198(6) Uani 1.00 1 d . . . 0
N(35) N 0.16720(18) 0.03482(16) 0.35015(16) 0.0216(6) Uani 1.00 1 d . . . 0
N(36) N 0.26815(19) 0.10394(17) 0.37799(17) 0.0255(7) Uani 1.00 1 d . . . 0
N(41) N -0.2794(2) -0.1274(2) 0.09094(18) 0.0311(8) Uani 1.00 1 d . . . 0
N(42) N -0.23082(18) -0.07448(17) 0.18545(17) 0.0253(7) Uani 1.00 1 d . . . 0
N(43) N -0.15277(19) -0.01184(17) 0.25136(16) 0.0235(6) Uani 1.00 1 d . . . 0
N(44) N -0.05860(18) 0.04518(15) 0.31263(16) 0.0197(6) Uani 1.00 1 d . . . 0
N(45) N 0.04094(19) 0.09893(16) 0.37477(16) 0.0227(6) Uani 1.00 1 d . . . 0
N(46) N 0.1448(2) 0.13068(17) 0.45139(17) 0.0251(7) Uani 1.00 1 d . . . 0
C(101) C -0.1268(2) -0.1719(2) -0.0092(2) 0.0303(9) Uani 1.00 1 d . . . 0
C(102) C -0.0919(2) -0.1491(2) -0.0584(2) 0.0310(9) Uani 1.00 1 d . . . 0
C(103) C -0.0675(2) -0.0863(2) -0.0535(2) 0.0278(8) Uani 1.00 1 d . . . 0
C(104) C -0.0781(2) -0.0510(2) 0.0001(2) 0.0266(8) Uani 1.00 1 d . . . 0
C(105) C -0.1123(2) -0.0776(2) 0.05113(19) 0.0242(7) Uani 1.00 1 d . . . 0
C(106) C -0.1058(2) 0.0182(2) 0.11274(19) 0.0238(7) Uani 1.00 1 d . . . 0
C(107) C -0.1460(2) 0.0583(2) 0.0635(2) 0.0298(8) Uani 1.00 1 d . . . 0
C(108) C -0.1364(2) 0.1226(2) 0.0669(2) 0.0289(8) Uani 1.00 1 d . . . 0
C(109) C -0.0863(2) 0.1490(2) 0.1201(2) 0.0251(8) Uani 1.00 1 d . . . 0
C(110) C -0.0681(2) 0.2140(2) 0.1280(2) 0.0290(8) Uani 1.00 1 d . . . 0
C(111) C -0.0200(2) 0.2343(2) 0.1822(2) 0.0287(8) Uani 1.00 1 d . . . 0
C(112) C 0.0130(2) 0.18840(19) 0.2296(2) 0.0246(7) Uani 1.00 1 d . . . 0
C(113) C -0.0504(2) 0.10685(19) 0.16821(19) 0.0223(7) Uani 1.00 1 d . . . 0
C(114) C 0.0611(2) 0.2455(2) 0.3287(2) 0.0323(9) Uani 1.00 1 d . . . 0
C(115) C 0.0011(3) 0.2880(3) 0.3275(2) 0.0509(14) Uani 1.00 1 d . . . 0
C(116) C 0.0017(5) 0.3307(4) 0.3777(3) 0.091(3) Uani 1.00 1 d . . . 0
C(117) C 0.0621(5) 0.3328(4) 0.4297(4) 0.097(3) Uani 1.00 1 d . . . 0
C(118) C 0.1193(4) 0.2908(3) 0.4288(3) 0.0617(18) Uani 1.00 1 d . . . 0
C(201) C -0.1043(2) -0.3022(2) 0.1520(2) 0.0350(10) Uani 1.00 1 d . . . 0
C(202) C -0.0475(3) -0.3407(2) 0.1795(2) 0.0419(11) Uani 1.00 1 d . . . 0
C(203) C 0.0224(3) -0.3131(2) 0.2015(2) 0.0416(11) Uani 1.00 1 d . . . 0
C(204) C 0.0306(2) -0.2493(2) 0.1951(2) 0.0323(9) Uani 1.00 1 d . . . 0
C(205) C -0.0304(2) -0.21123(19) 0.1664(2) 0.0248(8) Uani 1.00 1 d . . . 0
C(206) C 0.0363(2) -0.11586(18) 0.15800(19) 0.0211(7) Uani 1.00 1 d . . . 0
C(207) C 0.0870(2) -0.14130(19) 0.1175(2) 0.0243(7) Uani 1.00 1 d . . . 0
C(208) C 0.1494(2) -0.10848(19) 0.10825(19) 0.0231(7) Uani 1.00 1 d . . . 0
C(209) C 0.1638(2) -0.04831(19) 0.13829(19) 0.0226(7) Uani 1.00 1 d . . . 0
C(210) C 0.2261(2) -0.0086(2) 0.1347(2) 0.0264(8) Uani 1.00 1 d . . . 0
C(211) C 0.2334(2) 0.0478(2) 0.1669(2) 0.0260(8) Uani 1.00 1 d . . . 0
C(212) C 0.1775(2) 0.06789(19) 0.20442(19) 0.0226(7) Uani 1.00 1 d . . . 0
C(213) C 0.1115(2) -0.02527(18) 0.17609(19) 0.0206(7) Uani 1.00 1 d . . . 0
C(214) C 0.2170(2) 0.17434(19) 0.2397(2) 0.0234(7) Uani 1.00 1 d . . . 0
C(215) C 0.2413(2) 0.1967(2) 0.1816(2) 0.0288(8) Uani 1.00 1 d . . . 0
C(216) C 0.2732(2) 0.2565(2) 0.1814(2) 0.0331(9) Uani 1.00 1 d . . . 0
C(217) C 0.2809(2) 0.2937(2) 0.2378(2) 0.0350(10) Uani 1.00 1 d . . . 0
C(218) C 0.2578(2) 0.2689(2) 0.2936(2) 0.0309(9) Uani 1.00 1 d . . . 0
C(301) C -0.2861(2) -0.2533(2) 0.1957(2) 0.0322(9) Uani 1.00 1 d . . . 0
C(302) C -0.3089(2) -0.2804(2) 0.2501(2) 0.0410(11) Uani 1.00 1 d . . . 0
C(303) C -0.2698(2) -0.2662(2) 0.3116(2) 0.0425(12) Uani 1.00 1 d . . . 0
C(304) C -0.2085(2) -0.2262(2) 0.3170(2) 0.0353(10) Uani 1.00 1 d . . . 0
C(305) C -0.1858(2) -0.2013(2) 0.2595(2) 0.0279(8) Uani 1.00 1 d . . . 0
C(306) C -0.0659(2) -0.1561(2) 0.30763(19) 0.0237(7) Uani 1.00 1 d . . . 0
C(307) C -0.0377(2) -0.2028(2) 0.3561(2) 0.0300(8) Uani 1.00 1 d . . . 0
C(308) C 0.0285(2) -0.1917(2) 0.3971(2) 0.0303(9) Uani 1.00 1 d . . . 0
C(309) C 0.0691(2) -0.1356(2) 0.39118(19) 0.0245(7) Uani 1.00 1 d . . . 0
C(310) C 0.1375(2) -0.1175(2) 0.4300(2) 0.0257(8) Uani 1.00 1 d . . . 0
C(311) C 0.1698(2) -0.0615(2) 0.4174(2) 0.0254(8) Uani 1.00 1 d . . . 0
C(312) C 0.1366(2) -0.02108(19) 0.36388(19) 0.0212(7) Uani 1.00 1 d . . . 0
C(313) C 0.0376(2) -0.09291(18) 0.34208(18) 0.0202(7) Uani 1.00 1 d . . . 0
C(314) C 0.2429(2) 0.04370(19) 0.36393(19) 0.0225(7) Uani 1.00 1 d . . . 0
C(315) C 0.2945(2) -0.0048(2) 0.3579(2) 0.0304(9) Uani 1.00 1 d . . . 0
C(316) C 0.3696(2) 0.0077(2) 0.3683(2) 0.0397(11) Uani 1.00 1 d . . . 0
C(317) C 0.3946(2) 0.0691(2) 0.3819(2) 0.0382(10) Uani 1.00 1 d . . . 0
C(318) C 0.3423(2) 0.1154(2) 0.3854(2) 0.0326(9) Uani 1.00 1 d . . . 0
C(401) C -0.3280(2) -0.1330(2) 0.0341(2) 0.0426(11) Uani 1.00 1 d . . . 0
C(402) C -0.3867(3) -0.0912(3) 0.0159(2) 0.0529(14) Uani 1.00 1 d . . . 0
C(403) C -0.3946(3) -0.0415(3) 0.0583(3) 0.0552(15) Uani 1.00 1 d . . . 0
C(404) C -0.3453(2) -0.0354(2) 0.1164(2) 0.0438(12) Uani 1.00 1 d . . . 0
C(405) C -0.2857(2) -0.0785(2) 0.1329(2) 0.0301(9) Uani 1.00 1 d . . . 0
C(406) C -0.2241(2) -0.0286(2) 0.2335(2) 0.0250(8) Uani 1.00 1 d . . . 0
C(407) C -0.2812(2) -0.0033(2) 0.2665(2) 0.0305(9) Uani 1.00 1 d . . . 0
C(408) C -0.2616(2) 0.0396(2) 0.3163(2) 0.0324(9) Uani 1.00 1 d . . . 0
C(409) C -0.1862(2) 0.0589(2) 0.3346(2) 0.0256(8) Uani 1.00 1 d . . . 0
C(410) C -0.1598(2) 0.1028(2) 0.3850(2) 0.0276(8) Uani 1.00 1 d . . . 0
C(411) C -0.0852(2) 0.1159(2) 0.3985(2) 0.0259(8) Uani 1.00 1 d . . . 0
C(412) C -0.0338(2) 0.08549(19) 0.36213(19) 0.0215(7) Uani 1.00 1 d . . . 0
C(413) C -0.1334(2) 0.03108(19) 0.29974(19) 0.0219(7) Uani 1.00 1 d . . . 0
C(414) C 0.0768(2) 0.10191(19) 0.4392(2) 0.0239(7) Uani 1.00 1 d . . . 0
C(415) C 0.0495(2) 0.0707(2) 0.4915(2) 0.0271(8) Uani 1.00 1 d . . . 0
C(416) C 0.0911(2) 0.0671(2) 0.5534(2) 0.0299(8) Uani 1.00 1 d . . . 0
C(417) C 0.1613(2) 0.0955(2) 0.5649(2) 0.0347(9) Uani 1.00 1 d . . . 0
C(418) C 0.1845(2) 0.1272(2) 0.5135(2) 0.0324(9) Uani 1.00 1 d . . . 0
C(501) C 0.4171(5) -0.0396(8) 0.2050(5) 0.138(5) Uani 1.00 1 d . . . 2
C(502) C 0.4161(4) -0.1535(3) 0.4827(3) 0.0646(17) Uani 1.00 1 d . . . 0
C(503) C 0.1299(7) 0.5790(4) 0.9432(5) 0.108(3) Uani 1.00 1 d . . . 2
C(504) C -0.4042(5) 0.1299(2) 0.1017(2) 0.068(2) Uani 1.00 1 d . . . 3
H(1) H -0.1454 -0.2140 -0.0133 0.034 Uiso 1.00 1 c R . . 0
H(2) H -0.0843 -0.1745 -0.0949 0.035 Uiso 1.00 1 c R . . 0
H(3) H -0.0437 -0.0686 -0.0876 0.031 Uiso 1.00 1 c R . . 0
H(4) H -0.1799 0.0401 0.0280 0.033 Uiso 1.00 1 c R . . 0
H(5) H -0.1632 0.1493 0.0337 0.031 Uiso 1.00 1 c R . . 0
H(6) H -0.0892 0.2439 0.0951 0.031 Uiso 1.00 1 c R . . 0
H(7) H -0.0083 0.2784 0.1887 0.032 Uiso 1.00 1 c R . . 0
H(8) H -0.0389 0.2877 0.2909 0.057 Uiso 1.00 1 c R . . 0
H(9) H -0.0414 0.3578 0.3772 0.108 Uiso 1.00 1 c R . . 0
H(10) H 0.0616 0.3612 0.4666 0.116 Uiso 1.00 1 c R . . 0
H(11) H 0.1640 0.2935 0.4624 0.070 Uiso 1.00 1 c R . . 0
H(12) H -0.0625 -0.0075 0.0034 0.029 Uiso 1.00 1 c R . . 0
H(13) H -0.1519 -0.3210 0.1370 0.039 Uiso 1.00 1 c R . . 0
H(14) H -0.0542 -0.3852 0.1835 0.047 Uiso 1.00 1 c R . . 0
H(15) H 0.0636 -0.3384 0.2205 0.046 Uiso 1.00 1 c R . . 0
H(16) H 0.0774 -0.2298 0.2102 0.035 Uiso 1.00 1 c R . . 0
H(17) H 0.0765 -0.1811 0.0963 0.026 Uiso 1.00 1 c R . . 0
H(18) H 0.1830 -0.1262 0.0821 0.024 Uiso 1.00 1 c R . . 0
H(19) H 0.2630 -0.0213 0.1090 0.029 Uiso 1.00 1 c R . . 0
H(20) H 0.2764 0.0736 0.1651 0.029 Uiso 1.00 1 c R . . 0
H(21) H 0.2351 0.1715 0.1426 0.033 Uiso 1.00 1 c R . . 0
H(22) H 0.2904 0.2713 0.1425 0.039 Uiso 1.00 1 c R . . 0
H(23) H 0.3007 0.3354 0.2380 0.038 Uiso 1.00 1 c R . . 0
H(24) H 0.2636 0.2939 0.3327 0.034 Uiso 1.00 1 c R . . 0
H(25) H -0.3144 -0.2616 0.1530 0.036 Uiso 1.00 1 c R . . 0
H(26) H -0.3497 -0.3098 0.2455 0.045 Uiso 1.00 1 c R . . 0
H(27) H -0.2860 -0.2822 0.3505 0.048 Uiso 1.00 1 c R . . 0
H(28) H -0.1822 -0.2151 0.3593 0.040 Uiso 1.00 1 c R . . 0
H(29) H -0.0649 -0.2408 0.3598 0.033 Uiso 1.00 1 c R . . 0
H(30) H 0.0476 -0.2218 0.4301 0.034 Uiso 1.00 1 c R . . 0
H(31) H 0.1608 -0.1443 0.4644 0.027 Uiso 1.00 1 c R . . 0
H(32) H 0.2153 -0.0490 0.4441 0.027 Uiso 1.00 1 c R . . 0
H(33) H 0.2769 -0.0465 0.3461 0.034 Uiso 1.00 1 c R . . 0
H(34) H 0.4043 -0.0254 0.3673 0.045 Uiso 1.00 1 c R . . 0
H(35) H 0.4466 0.0788 0.3883 0.042 Uiso 1.00 1 c R . . 0
H(36) H 0.3591 0.1581 0.3938 0.036 Uiso 1.00 1 c R . . 0
H(37) H -0.3222 -0.1681 0.0048 0.049 Uiso 1.00 1 c R . . 0
H(38) H -0.4195 -0.0965 -0.0253 0.059 Uiso 1.00 1 c R . . 0
H(39) H -0.4344 -0.0115 0.0478 0.062 Uiso 1.00 1 c R . . 0
H(40) H -0.3521 -0.0028 0.1467 0.050 Uiso 1.00 1 c R . . 0
H(41) H -0.3320 -0.0163 0.2541 0.034 Uiso 1.00 1 c R . . 0
H(42) H -0.2988 0.0571 0.3393 0.035 Uiso 1.00 1 c R . . 0
H(43) H -0.1939 0.1224 0.4093 0.030 Uiso 1.00 1 c R . . 0
H(44) H -0.0671 0.1457 0.4320 0.028 Uiso 1.00 1 c R . . 0
H(45) H 0.0008 0.0519 0.4838 0.029 Uiso 1.00 1 c R . . 0
H(46) H 0.0726 0.0451 0.5880 0.033 Uiso 1.00 1 c R . . 0
H(47) H 0.1918 0.0930 0.6078 0.037 Uiso 1.00 1 c R . . 0
H(48) H 0.2321 0.1475 0.5221 0.036 Uiso 1.00 1 c R . . 0
H(49) H 0.3781 -0.1697 0.5082 0.078 Uiso 1.00 1 c R . . 0
H(50) H 0.4222 -0.1077 0.4915 0.078 Uiso 1.00 1 c R . . 0

loop_
_atom_site_aniso_label
_atom_site_aniso_U_11
_atom_site_aniso_U_22
_atom_site_aniso_U_33
_atom_site_aniso_U_12
_atom_site_aniso_U_13
_atom_site_aniso_U_23
Cu(1) 0.0256(2) 0.0315(2) 0.0212(2) -0.0099(2) 0.00449(19) -0.00166(19)
Cu(2) 0.0213(2) 0.0247(2) 0.0183(2) -0.00372(18) 0.00465(17) 0.00031(18)
Cu(3) 0.0191(2) 0.0216(2) 0.0149(2) 0.00156(17) 0.00362(17) 0.00127(17)
Cu(4) 0.0219(2) 0.0213(2) 0.0180(2) -0.00222(17) 0.00468(17) 0.00031(17)
Cu(5) 0.0289(2) 0.0223(2) 0.0217(2) -0.00380(19) 0.00169(19) -0.00073(18)
Cl(1) 0.0440(6) 0.0440(6) 0.0309(5) -0.0254(5) 0.0088(4) -0.0103(4)
Cl(2) 0.0466(6) 0.0294(5) 0.0310(5) -0.0165(4) -0.0069(4) -0.0011(4)
Cl(11) 0.095(3) 0.063(2) 0.081(2) 0.013(2) -0.001(2) -0.0042(19)
Cl(12) 0.0644(14) 0.260(4) 0.1009(19) 0.0284(19) 0.0029(13) -0.026(2)
Cl(13) 0.0700(10) 0.0531(8) 0.0665(10) 0.0073(7) 0.0001(8) -0.0013(7)
Cl(14) 0.0536(8) 0.0712(10) 0.0623(9) -0.0081(7) 0.0016(7) -0.0111(7)
Cl(15) 0.079(3) 0.098(4) 0.104(3) -0.045(2) -0.023(2) 0.029(3)
Cl(16) 0.0604(9) 0.0539(8) 0.0688(10) 0.0069(7) -0.0005(7) -0.0079(7)
Cl(17) 0.116(5) 0.423(16) 0.221(9) 0.124(7) 0.111(5) 0.204(10)
Cl(18) 0.239(18) 0.093(5) 0.133(9) 0.035(7) 0.124(11) 0.026(5)
O(101) 0.098(9) 0.085(8) 0.130(11) 0.009(7) 0.044(8) 0.015(7)
O(102) 0.230(19) 0.075(8) 0.070(7) -0.113(11) 0.072(9) -0.042(6)
O(103) 0.122(11) 0.193(16) 0.140(12) 0.035(10) -0.037(9) -0.146(12)
N(11) 0.0263(17) 0.0311(18) 0.0206(16) -0.0055(14) 0.0032(13) -0.0009(13)
N(12) 0.0223(15) 0.0286(17) 0.0208(15) -0.0028(13) 0.0040(12) 0.0002(13)
N(13) 0.0203(15) 0.0226(15) 0.0180(14) -0.0003(12) 0.0061(11) 0.0020(12)
N(14) 0.0214(15) 0.0213(15) 0.0256(16) 0.0011(12) 0.0058(12) 0.0022(13)
N(15) 0.0261(16) 0.0216(16) 0.0266(17) -0.0006(13) 0.0061(13) 0.0026(13)
N(16) 0.044(2) 0.0313(19) 0.0300(19) 0.0060(17) 0.0037(16) -0.0071(15)
N(21) 0.0310(18) 0.0238(16) 0.0262(17) -0.0065(14) 0.0064(14) -0.0019(13)
N(22) 0.0242(16) 0.0238(16) 0.0205(15) -0.0021(12) 0.0027(12) -0.0010(12)
N(23) 0.0202(14) 0.0210(15) 0.0167(14) -0.0005(12) 0.0025(11) -0.0005(11)
N(24) 0.0198(15) 0.0222(15) 0.0194(15) -0.0006(12) 0.0027(12) 0.0008(12)
N(25) 0.0233(15) 0.0235(16) 0.0212(15) -0.0051(12) 0.0038(12) -0.0006(12)
N(26) 0.0273(17) 0.0243(16) 0.0246(16) -0.0038(13) 0.0005(13) 0.0011(13)
N(31) 0.0279(17) 0.0294(17) 0.0230(16) -0.0092(14) 0.0072(13) -0.0004(13)
N(32) 0.0228(16) 0.0264(16) 0.0219(16) -0.0057(13) 0.0033(12) 0.0008(13)
N(33) 0.0195(14) 0.0225(15) 0.0174(14) -0.0025(12) 0.0017(11) 0.0004(12)
N(34) 0.0199(15) 0.0211(15) 0.0178(14) -0.0007(12) 0.0013(11) -0.0020(12)
N(35) 0.0203(15) 0.0223(15) 0.0215(15) -0.0005(12) 0.0012(12) -0.0003(12)
N(36) 0.0238(16) 0.0285(17) 0.0233(16) -0.0046(13) 0.0013(13) 0.0009(13)
N(41) 0.0241(17) 0.045(2) 0.0238(17) -0.0070(15) 0.0024(13) 0.0017(15)
N(42) 0.0203(15) 0.0303(17) 0.0247(16) -0.0021(13) 0.0017(13) 0.0033(13)
N(43) 0.0226(16) 0.0275(17) 0.0210(15) 0.0003(13) 0.0051(12) 0.0046(13)
N(44) 0.0180(14) 0.0233(15) 0.0183(14) 0.0017(12) 0.0046(11) 0.0018(12)
N(45) 0.0255(16) 0.0235(16) 0.0191(15) -0.0026(13) 0.0032(12) -0.0013(12)
N(46) 0.0287(17) 0.0259(16) 0.0206(16) -0.0049(13) 0.0034(13) -0.0020(13)
C(101) 0.029(2) 0.036(2) 0.026(2) -0.0087(17) 0.0027(16) -0.0064(17)
C(102) 0.030(2) 0.037(2) 0.025(2) -0.0021(18) 0.0043(16) -0.0037(17)
C(103) 0.026(2) 0.036(2) 0.0219(19) -0.0032(16) 0.0056(15) 0.0043(16)
C(104) 0.0259(19) 0.030(2) 0.0239(19) -0.0004(16) 0.0030(15) 0.0042(16)
C(105) 0.0232(18) 0.031(2) 0.0179(17) -0.0032(15) 0.0016(14) 0.0022(15)
C(106) 0.0226(18) 0.029(2) 0.0209(18) -0.0007(15) 0.0068(14) 0.0021(15)
C(107) 0.028(2) 0.036(2) 0.024(2) 0.0037(17) 0.0021(16) 0.0028(17)
C(108) 0.034(2) 0.029(2) 0.0226(19) 0.0073(17) 0.0033(16) 0.0034(16)
C(109) 0.0266(19) 0.027(2) 0.0219(18) 0.0063(15) 0.0055(15) 0.0043(15)
C(110) 0.032(2) 0.027(2) 0.029(2) 0.0074(17) 0.0092(17) 0.0082(16)
C(111) 0.035(2) 0.0230(19) 0.030(2) 0.0018(16) 0.0101(17) 0.0049(16)
C(112) 0.0268(19) 0.0255(19) 0.0219(18) -0.0004(15) 0.0049(15) 0.0032(15)
C(113) 0.0208(17) 0.029(2) 0.0177(17) 0.0038(14) 0.0062(14) 0.0034(14)
C(114) 0.037(2) 0.031(2) 0.029(2) 0.0039(18) 0.0064(18) -0.0038(17)
C(115) 0.054(3) 0.056(3) 0.040(2) 0.026(2) 0.001(2) -0.008(2)
C(116) 0.099(6) 0.104(6) 0.063(4) 0.064(5) -0.010(4) -0.037(4)
C(117) 0.126(7) 0.094(6) 0.062(4) 0.054(5) -0.012(4) -0.042(4)
C(118) 0.078(4) 0.054(3) 0.048(3) 0.019(3) -0.009(3) -0.024(2)
C(201) 0.041(2) 0.027(2) 0.038(2) -0.0075(18) 0.012(2) -0.0043(18)
C(202) 0.050(2) 0.023(2) 0.053(3) -0.003(2) 0.009(2) -0.001(2)
C(203) 0.044(2) 0.028(2) 0.052(3) 0.002(2) 0.007(2) 0.004(2)
C(204) 0.029(2) 0.031(2) 0.037(2) -0.0001(17) 0.0045(18) 0.0015(18)
C(205) 0.030(2) 0.0238(18) 0.0221(18) -0.0024(15) 0.0092(15) -0.0021(15)
C(206) 0.0216(17) 0.0227(18) 0.0185(17) -0.0008(14) 0.0013(13) 0.0003(14)
C(207) 0.0265(19) 0.0245(19) 0.0217(18) 0.0012(15) 0.0034(15) -0.0033(15)
C(208) 0.0267(19) 0.0257(19) 0.0180(17) 0.0047(15) 0.0072(14) 0.0005(14)
C(209) 0.0249(18) 0.0241(18) 0.0193(17) 0.0011(15) 0.0047(14) 0.0032(14)
C(210) 0.0244(19) 0.030(2) 0.0260(19) 0.0019(16) 0.0090(15) 0.0013(16)
C(211) 0.0211(18) 0.028(2) 0.029(2) -0.0027(15) 0.0051(15) 0.0014(16)
C(212) 0.0225(18) 0.0243(18) 0.0205(17) -0.0024(14) 0.0022(14) 0.0029(14)
C(213) 0.0202(17) 0.0224(17) 0.0189(17) 0.0009(14) 0.0023(13) 0.0014(14)
C(214) 0.0216(18) 0.0232(18) 0.0251(19) -0.0033(14) 0.0026(14) 0.0008(15)
C(215) 0.030(2) 0.030(2) 0.026(2) -0.0048(17) 0.0039(16) 0.0043(16)
C(216) 0.029(2) 0.034(2) 0.037(2) -0.0062(17) 0.0065(18) 0.0124(19)
C(217) 0.034(2) 0.027(2) 0.042(2) -0.0100(18) 0.0021(19) 0.0064(19)
C(218) 0.030(2) 0.025(2) 0.035(2) -0.0061(16) -0.0019(17) -0.0002(17)
C(301) 0.026(2) 0.037(2) 0.034(2) -0.0122(17) 0.0074(17) -0.0044(18)
C(302) 0.037(2) 0.048(2) 0.039(2) -0.020(2) 0.011(2) 0.001(2)
C(303) 0.037(2) 0.061(3) 0.032(2) -0.023(2) 0.012(2) 0.009(2)
C(304) 0.038(2) 0.044(2) 0.026(2) -0.013(2) 0.0094(18) 0.0006(18)
C(305) 0.029(2) 0.031(2) 0.0248(19) -0.0064(16) 0.0063(16) -0.0004(16)
C(306) 0.0250(18) 0.0282(19) 0.0180(17) -0.0036(15) 0.0035(14) 0.0002(14)
C(307) 0.033(2) 0.026(2) 0.031(2) -0.0070(17) 0.0055(17) 0.0060(17)
C(308) 0.037(2) 0.026(2) 0.027(2) -0.0009(17) 0.0018(17) 0.0077(16)
C(309) 0.0281(19) 0.0248(19) 0.0202(18) 0.0000(15) 0.0021(15) 0.0026(15)
C(310) 0.0272(19) 0.0255(19) 0.0231(19) 0.0038(15) 0.0000(15) 0.0057(15)
C(311) 0.0230(18) 0.028(2) 0.0228(18) 0.0011(15) -0.0019(14) 0.0021(15)
C(312) 0.0195(17) 0.0238(18) 0.0199(17) 0.0026(14) 0.0023(13) 0.0005(14)
C(313) 0.0210(17) 0.0209(17) 0.0186(17) 0.0015(14) 0.0032(13) 0.0025(14)
C(314) 0.0226(18) 0.0267(19) 0.0185(17) -0.0054(14) 0.0035(14) 0.0011(14)
C(315) 0.025(2) 0.030(2) 0.036(2) 0.0005(16) 0.0052(17) -0.0022(17)
C(316) 0.028(2) 0.045(2) 0.048(2) 0.0028(19) 0.009(2) 0.003(2)
C(317) 0.021(2) 0.046(2) 0.047(2) -0.0048(18) 0.0017(18) 0.004(2)
C(318) 0.028(2) 0.032(2) 0.036(2) -0.0078(17) 0.0003(17) 0.0025(18)
C(401) 0.037(2) 0.059(3) 0.029(2) -0.013(2) -0.0020(19) 0.001(2)
C(402) 0.039(2) 0.079(4) 0.034(2) -0.002(2) -0.014(2) 0.002(2)
C(403) 0.037(2) 0.074(4) 0.050(3) 0.009(2) -0.010(2) 0.009(2)
C(404) 0.034(2) 0.055(3) 0.038(2) 0.007(2) -0.005(2) 0.000(2)
C(405) 0.0221(19) 0.042(2) 0.026(2) -0.0087(17) 0.0040(15) 0.0060(18)
C(406) 0.0222(18) 0.029(2) 0.0235(19) 0.0001(15) 0.0031(15) 0.0033(15)
C(407) 0.0188(18) 0.041(2) 0.033(2) 0.0018(16) 0.0066(16) 0.0036(18)
C(408) 0.024(2) 0.041(2) 0.034(2) 0.0070(17) 0.0095(17) 0.0037(19)
C(409) 0.0222(18) 0.028(2) 0.027(2) 0.0063(15) 0.0059(15) 0.0030(16)
C(410) 0.0259(19) 0.031(2) 0.027(2) 0.0095(16) 0.0092(16) 0.0004(16)
C(411) 0.029(2) 0.0264(19) 0.0230(19) 0.0032(16) 0.0045(15) -0.0009(15)
C(412) 0.0240(18) 0.0233(18) 0.0177(16) -0.0002(14) 0.0043(14) 0.0026(14)
C(413) 0.0204(17) 0.0245(18) 0.0213(17) 0.0023(14) 0.0045(14) 0.0039(14)
C(414) 0.0257(18) 0.0237(18) 0.0221(18) 0.0017(15) 0.0037(15) -0.0021(14)
C(415) 0.0271(19) 0.030(2) 0.0243(19) -0.0005(16) 0.0059(15) 0.0005(16)
C(416) 0.036(2) 0.034(2) 0.0197(18) -0.0001(18) 0.0060(16) 0.0010(16)
C(417) 0.037(2) 0.044(2) 0.022(2) -0.003(2) 0.0009(17) 0.0021(18)
C(418) 0.031(2) 0.038(2) 0.026(2) -0.0037(18) -0.0008(17) -0.0044(18)
C(501) 0.071(6) 0.248(16) 0.087(7) 0.051(8) -0.008(5) 0.032(8)
C(502) 0.067(4) 0.061(4) 0.069(4) -0.005(3) 0.019(3) -0.025(3)
C(503) 0.154(10) 0.085(6) 0.091(6) -0.050(6) 0.038(6) -0.007(5)
C(504) 0.142(7) 0.030(2) 0.028(2) 0.020(3) 0.004(3) -0.016(2)

loop_
_atom_type_symbol
_atom_type_description
_atom_type_scat_dispersion_real
_atom_type_scat_dispersion_imag
_atom_type_scat_source
C C 0.003 0.002
;
International Tables for Crystallography
(1992, Vol. C, Tables 4.2.6.8 and 6.1.1.4)
;
H H 0.000 0.000
;
International Tables for Crystallography
(1992, Vol. C, Table 6.1.1.4)
;
Cu Cu 0.320 1.265
;
International Tables for Crystallography
(1992, Vol. C, Tables 4.2.6.8 and 6.1.1.4)
;
N N 0.006 0.003
;
International Tables for Crystallography
(1992, Vol. C, Tables 4.2.6.8 and 6.1.1.4)
;
Cl Cl 0.148 0.159
;
International Tables for Crystallography
(1992, Vol. C, Tables 4.2.6.8 and 6.1.1.4)
;
O O 0.011 0.006
;
International Tables for Crystallography
(1992, Vol. C, Tables 4.2.6.8 and 6.1.1.4)
;

loop_
_geom_angle_atom_site_label_1
_geom_angle_atom_site_label_2
_geom_angle_atom_site_label_3
_geom_angle
_geom_angle_publ_flag
_geom_angle_site_symmetry_1
_geom_angle_site_symmetry_2
_geom_angle_site_symmetry_3
Cu(2) Cu(1) Cl(1) 174.97(4) yes . . .
Cu(2) Cu(1) N(11) 78.18(9) yes . . .
Cu(2) Cu(1) N(21) 82.54(10) yes . . .
Cu(2) Cu(1) N(31) 83.80(9) yes . . .
Cu(2) Cu(1) N(41) 89.57(11) yes . . .
Cl(1) Cu(1) N(11) 98.94(10) yes . . .
Cl(1) Cu(1) N(21) 93.46(10) yes . . .
Cl(1) Cu(1) N(31) 98.95(10) yes . . .
Cl(1) Cu(1) N(41) 94.54(11) yes . . .
N(11) Cu(1) N(21) 91.31(14) yes . . .
N(11) Cu(1) N(31) 161.95(13) yes . . .
N(11) Cu(1) N(41) 89.27(15) yes . . .
N(21) Cu(1) N(31) 85.29(14) yes . . .
N(21) Cu(1) N(41) 171.79(14) yes . . .
N(31) Cu(1) N(41) 91.65(14) yes . . .
Cu(1) Cu(2) N(12) 90.83(10) yes . . .
Cu(1) Cu(2) N(22) 83.63(9) yes . . .
Cu(1) Cu(2) N(32) 83.73(9) yes . . .
Cu(1) Cu(2) N(42) 77.30(9) yes . . .
N(12) Cu(2) N(22) 88.17(14) yes . . .
N(12) Cu(2) N(32) 174.38(14) yes . . .
N(12) Cu(2) N(42) 90.24(14) yes . . .
N(22) Cu(2) N(32) 89.80(14) yes . . .
N(22) Cu(2) N(42) 160.84(13) yes . . .
N(32) Cu(2) N(42) 89.96(14) yes . . .
N(13) Cu(3) N(23) 89.09(12) yes . . .
N(13) Cu(3) N(34) 172.36(13) yes . . .
N(13) Cu(3) N(44) 92.80(12) yes . . .
N(23) Cu(3) N(34) 90.20(12) yes . . .
N(23) Cu(3) N(44) 172.76(12) yes . . .
N(34) Cu(3) N(44) 88.85(12) yes . . .
Cu(5) Cu(4) N(15) 76.68(8) yes . . .
Cu(5) Cu(4) N(25) 83.36(9) yes . . .
Cu(5) Cu(4) N(35) 85.19(9) yes . . .
Cu(5) Cu(4) N(45) 91.46(9) yes . . .
N(15) Cu(4) N(25) 89.94(14) yes . . .
N(15) Cu(4) N(35) 161.78(12) yes . . .
N(15) Cu(4) N(45) 90.79(14) yes . . .
N(25) Cu(4) N(35) 89.76(13) yes . . .
N(25) Cu(4) N(45) 174.45(13) yes . . .
N(35) Cu(4) N(45) 87.83(13) yes . . .
Cu(4) Cu(5) Cl(2) 175.02(3) yes . . .
Cu(4) Cu(5) N(16) 89.90(11) yes . . .
Cu(4) Cu(5) N(26) 83.34(9) yes . . .
Cu(4) Cu(5) N(36) 81.74(9) yes . . .
Cu(4) Cu(5) N(46) 77.73(9) yes . . .
Cl(2) Cu(5) N(16) 94.50(11) yes . . .
Cl(2) Cu(5) N(26) 98.92(10) yes . . .
Cl(2) Cu(5) N(36) 93.90(9) yes . . .
Cl(2) Cu(5) N(46) 99.98(9) yes . . .
N(16) Cu(5) N(26) 90.90(15) yes . . .
N(16) Cu(5) N(36) 171.57(14) yes . . .
N(16) Cu(5) N(46) 88.90(15) yes . . .
N(26) Cu(5) N(36) 87.05(14) yes . . .
N(26) Cu(5) N(46) 161.06(13) yes . . .
N(36) Cu(5) N(46) 90.39(14) yes . . .
Cl(18) Cl(15) C(503) 67.2(10) yes . . .
Cl(15) Cl(18) C(503) 82.9(10) yes . . .
Cu(1) N(11) C(101) 115.0(2) yes . . .
Cu(1) N(11) C(105) 126.8(2) yes . . .
C(101) N(11) C(105) 118.2(3) yes . . .
Cu(2) N(12) C(105) 116.2(2) yes . . .
Cu(2) N(12) C(106) 124.0(2) yes . . .
C(105) N(12) C(106) 119.5(3) yes . . .
Cu(3) N(13) C(106) 130.7(2) yes . . .
Cu(3) N(13) C(113) 111.3(2) yes . . .
C(106) N(13) C(113) 118.0(3) yes . . .
C(112) N(14) C(113) 120.2(3) yes . . .
Cu(4) N(15) C(112) 102.0(2) yes . . .
Cu(4) N(15) C(114) 125.6(2) yes . . .
C(112) N(15) C(114) 124.6(3) yes . . .
Cu(5) N(16) C(114) 118.1(3) yes . . .
Cu(5) N(16) C(118) 121.7(3) yes . . .
C(114) N(16) C(118) 119.9(4) yes . . .
Cu(1) N(21) C(201) 118.1(3) yes . . .
Cu(1) N(21) C(205) 122.5(2) yes . . .
C(201) N(21) C(205) 118.9(3) yes . . .
Cu(2) N(22) C(205) 116.8(2) yes . . .
Cu(2) N(22) C(206) 122.6(2) yes . . .
C(205) N(22) C(206) 120.5(3) yes . . .
Cu(3) N(23) C(206) 135.8(2) yes . . .
Cu(3) N(23) C(213) 104.3(2) yes . . .
C(206) N(23) C(213) 119.7(3) yes . . .
C(212) N(24) C(213) 120.2(3) yes . . .
Cu(4) N(25) C(212) 110.0(2) yes . . .
Cu(4) N(25) C(214) 123.4(2) yes . . .
C(212) N(25) C(214) 126.2(3) yes . . .
Cu(5) N(26) C(214) 122.1(2) yes . . .
Cu(5) N(26) C(218) 118.4(3) yes . . .
C(214) N(26) C(218) 119.6(3) yes . . .
Cu(1) N(31) C(301) 119.0(2) yes . . .
Cu(1) N(31) C(305) 121.5(2) yes . . .
C(301) N(31) C(305) 119.4(3) yes . . .
Cu(2) N(32) C(305) 123.8(2) yes . . .
Cu(2) N(32) C(306) 109.7(2) yes . . .
C(305) N(32) C(306) 126.5(3) yes . . .
C(306) N(33) C(313) 119.7(3) yes . . .
Cu(3) N(34) C(312) 136.7(2) yes . . .
Cu(3) N(34) C(313) 103.6(2) yes . . .
C(312) N(34) C(313) 119.5(3) yes . . .
Cu(4) N(35) C(312) 122.6(2) yes . . .
Cu(4) N(35) C(314) 116.9(2) yes . . .
C(312) N(35) C(314) 120.5(3) yes . . .
Cu(5) N(36) C(314) 123.2(2) yes . . .
Cu(5) N(36) C(318) 117.7(2) yes . . .
C(314) N(36) C(318) 119.0(3) yes . . .
Cu(1) N(41) C(401) 121.1(3) yes . . .
Cu(1) N(41) C(405) 118.6(2) yes . . .
C(401) N(41) C(405) 120.1(4) yes . . .
Cu(2) N(42) C(405) 126.1(3) yes . . .
Cu(2) N(42) C(406) 101.2(2) yes . . .
C(405) N(42) C(406) 125.9(3) yes . . .
C(406) N(43) C(413) 120.5(3) yes . . .
Cu(3) N(44) C(412) 129.9(2) yes . . .
Cu(3) N(44) C(413) 111.2(2) yes . . .
C(412) N(44) C(413) 118.9(3) yes . . .
Cu(4) N(45) C(412) 124.7(2) yes . . .
Cu(4) N(45) C(414) 115.5(2) yes . . .
C(412) N(45) C(414) 119.6(3) yes . . .
Cu(5) N(46) C(414) 127.3(2) yes . . .
Cu(5) N(46) C(418) 114.2(2) yes . . .
C(414) N(46) C(418) 118.5(3) yes . . .
N(11) C(101) C(102) 124.3(4) yes . . .
C(101) C(102) C(103) 117.7(4) yes . . .
C(102) C(103) C(104) 119.5(4) yes . . .
C(103) C(104) C(105) 120.7(4) yes . . .
N(11) C(105) N(12) 118.0(3) yes . . .
N(11) C(105) C(104) 119.6(3) yes . . .
N(12) C(105) C(104) 122.2(3) yes . . .
N(12) C(106) N(13) 117.6(3) yes . . .
N(12) C(106) C(107) 121.2(3) yes . . .
N(13) C(106) C(107) 121.1(3) yes . . .
C(106) C(107) C(108) 120.5(3) yes . . .
C(107) C(108) C(109) 119.3(3) yes . . .
C(108) C(109) C(110) 125.5(3) yes . . .
C(108) C(109) C(113) 117.2(3) yes . . .
C(110) C(109) C(113) 117.4(3) yes . . .
C(109) C(110) C(111) 120.3(3) yes . . .
C(110) C(111) C(112) 118.7(3) yes . . .
N(14) C(112) N(15) 111.2(3) yes . . .
N(14) C(112) C(111) 121.3(3) yes . . .
N(15) C(112) C(111) 127.4(3) yes . . .
N(13) C(113) N(14) 114.1(3) yes . . .
N(13) C(113) C(109) 123.7(3) yes . . .
N(14) C(113) C(109) 122.1(3) yes . . .
N(15) C(114) N(16) 115.0(4) yes . . .
N(15) C(114) C(115) 125.1(4) yes . . .
N(16) C(114) C(115) 119.8(4) yes . . .
C(114) C(115) C(116) 119.6(5) yes . . .
C(115) C(116) C(117) 120.2(8) yes . . .
C(116) C(117) C(118) 118.3(7) yes . . .
N(16) C(118) C(117) 122.2(6) yes . . .
N(21) C(201) C(202) 123.6(4) yes . . .
C(201) C(202) C(203) 118.1(4) yes . . .
C(202) C(203) C(204) 119.1(4) yes . . .
C(203) C(204) C(205) 120.7(4) yes . . .
N(21) C(205) N(22) 117.4(3) yes . . .
N(21) C(205) C(204) 119.6(3) yes . . .
N(22) C(205) C(204) 122.6(3) yes . . .
N(22) C(206) N(23) 118.2(3) yes . . .
N(22) C(206) C(207) 122.2(3) yes . . .
N(23) C(206) C(207) 119.5(3) yes . . .
C(206) C(207) C(208) 120.7(3) yes . . .
C(207) C(208) C(209) 119.6(3) yes . . .
C(208) C(209) C(210) 126.9(3) yes . . .
C(208) C(209) C(213) 117.1(3) yes . . .
C(210) C(209) C(213) 116.0(3) yes . . .
C(209) C(210) C(211) 120.7(4) yes . . .
C(210) C(211) C(212) 119.9(3) yes . . .
N(24) C(212) N(25) 111.8(3) yes . . .
N(24) C(212) C(211) 119.6(3) yes . . .
N(25) C(212) C(211) 128.4(3) yes . . .
N(23) C(213) N(24) 113.2(3) yes . . .
N(23) C(213) C(209) 123.2(3) yes . . .
N(24) C(213) C(209) 123.6(3) yes . . .
N(25) C(214) N(26) 115.1(3) yes . . .
N(25) C(214) C(215) 125.2(3) yes . . .
N(26) C(214) C(215) 119.5(3) yes . . .
C(214) C(215) C(216) 119.6(4) yes . . .
C(215) C(216) C(217) 120.0(4) yes . . .
C(216) C(217) C(218) 118.0(4) yes . . .
N(26) C(218) C(217) 123.3(4) yes . . .
N(31) C(301) C(302) 123.5(4) yes . . .
C(301) C(302) C(303) 118.1(4) yes . . .
C(302) C(303) C(304) 119.8(4) yes . . .
C(303) C(304) C(305) 120.0(4) yes . . .
N(31) C(305) N(32) 116.2(3) yes . . .
N(31) C(305) C(304) 119.2(3) yes . . .
N(32) C(305) C(304) 124.6(3) yes . . .
N(32) C(306) N(33) 112.2(3) yes . . .
N(32) C(306) C(307) 127.1(3) yes . . .
N(33) C(306) C(307) 120.4(3) yes . . .
C(306) C(307) C(308) 119.1(3) yes . . .
C(307) C(308) C(309) 120.7(3) yes . . .
C(308) C(309) C(310) 127.0(3) yes . . .
C(308) C(309) C(313) 116.3(3) yes . . .
C(310) C(309) C(313) 116.7(3) yes . . .
C(309) C(310) C(311) 119.6(3) yes . . .
C(310) C(311) C(312) 121.1(3) yes . . .
N(34) C(312) N(35) 118.1(3) yes . . .
N(34) C(312) C(311) 119.1(3) yes . . .
N(35) C(312) C(311) 122.6(3) yes . . .
N(33) C(313) N(34) 112.4(3) yes . . .
N(33) C(313) C(309) 123.8(3) yes . . .
N(34) C(313) C(309) 123.8(3) yes . . .
N(35) C(314) N(36) 117.5(3) yes . . .
N(35) C(314) C(315) 122.8(3) yes . . .
N(36) C(314) C(315) 119.4(3) yes . . .
C(314) C(315) C(316) 120.3(4) yes . . .
C(315) C(316) C(317) 119.7(4) yes . . .
C(316) C(317) C(318) 118.0(4) yes . . .
N(36) C(318) C(317) 123.5(4) yes . . .
N(41) C(401) C(402) 123.0(5) yes . . .
C(401) C(402) C(403) 117.7(4) yes . . .
C(402) C(403) C(404) 119.7(5) yes . . .
C(403) C(404) C(405) 120.9(5) yes . . .
N(41) C(405) N(42) 115.2(3) yes . . .
N(41) C(405) C(404) 118.5(3) yes . . .
N(42) C(405) C(404) 126.2(4) yes . . .
N(42) C(406) N(43) 110.8(3) yes . . .
N(42) C(406) C(407) 127.9(3) yes . . .
N(43) C(406) C(407) 121.1(3) yes . . .
C(406) C(407) C(408) 118.5(3) yes . . .
C(407) C(408) C(409) 120.8(4) yes . . .
C(408) C(409) C(410) 125.6(4) yes . . .
C(408) C(409) C(413) 116.8(3) yes . . .
C(410) C(409) C(413) 117.5(3) yes . . .
C(409) C(410) C(411) 119.4(4) yes . . .
C(410) C(411) C(412) 120.7(3) yes . . .
N(44) C(412) N(45) 118.4(3) yes . . .
N(44) C(412) C(411) 120.4(3) yes . . .
N(45) C(412) C(411) 121.1(3) yes . . .
N(43) C(413) N(44) 114.9(3) yes . . .
N(43) C(413) C(409) 122.2(3) yes . . .
N(44) C(413) C(409) 122.9(3) yes . . .
N(45) C(414) N(46) 118.2(3) yes . . .
N(45) C(414) C(415) 122.2(3) yes . . .
N(46) C(414) C(415) 119.2(3) yes . . .
C(414) C(415) C(416) 121.1(4) yes . . .
C(415) C(416) C(417) 119.2(4) yes . . .
C(416) C(417) C(418) 117.8(3) yes . . .
N(46) C(418) C(417) 124.1(4) yes . . .
Cl(11) C(501) Cl(12) 102.9(7) yes . . .
Cl(11) C(501) Cl(17) 146.8(7) yes . . .
Cl(12) C(501) Cl(17) 107.0(7) yes . . .
Cl(13) C(502) Cl(14) 111.4(4) yes . . .
Cl(15) C(503) Cl(16) 116.0(6) yes . . .
Cl(15) C(503) Cl(18) 29.9(10) yes . . .
Cl(16) C(503) Cl(18) 117.7(9) yes . . .
O(102) C(504) O(103) 141.3(7) yes . . .
N(11) C(101) H(1) 117.7 no . . .
C(102) C(101) H(1) 117.9 no . . .
C(101) C(102) H(2) 121.7 no . . .
C(103) C(102) H(2) 120.6 no . . .
C(102) C(103) H(3) 119.8 no . . .
C(104) C(103) H(3) 120.7 no . . .
C(103) C(104) H(12) 120.0 no . . .
C(105) C(104) H(12) 119.3 no . . .
C(106) C(107) H(4) 119.7 no . . .
C(108) C(107) H(4) 119.8 no . . .
C(107) C(108) H(5) 120.3 no . . .
C(109) C(108) H(5) 120.4 no . . .
C(109) C(110) H(6) 119.9 no . . .
C(111) C(110) H(6) 119.8 no . . .
C(110) C(111) H(7) 121.0 no . . .
C(112) C(111) H(7) 120.4 no . . .
C(114) C(115) H(8) 119.9 no . . .
C(116) C(115) H(8) 120.4 no . . .
C(115) C(116) H(9) 118.3 no . . .
C(117) C(116) H(9) 121.5 no . . .
C(116) C(117) H(10) 120.5 no . . .
C(118) C(117) H(10) 121.1 no . . .
N(16) C(118) H(11) 117.5 no . . .
C(117) C(118) H(11) 120.1 no . . .
N(21) C(201) H(13) 118.2 no . . .
C(202) C(201) H(13) 118.2 no . . .
C(201) C(202) H(14) 121.7 no . . .
C(203) C(202) H(14) 120.2 no . . .
C(202) C(203) H(15) 120.6 no . . .
C(204) C(203) H(15) 120.3 no . . .
C(203) C(204) H(16) 120.0 no . . .
C(205) C(204) H(16) 119.3 no . . .
C(206) C(207) H(17) 119.6 no . . .
C(208) C(207) H(17) 119.7 no . . .
C(207) C(208) H(18) 119.9 no . . .
C(209) C(208) H(18) 120.5 no . . .
C(209) C(210) H(19) 120.0 no . . .
C(211) C(210) H(19) 119.4 no . . .
C(210) C(211) H(20) 119.9 no . . .
C(212) C(211) H(20) 120.2 no . . .
C(214) C(215) H(21) 120.4 no . . .
C(216) C(215) H(21) 120.0 no . . .
C(215) C(216) H(22) 119.6 no . . .
C(217) C(216) H(22) 120.4 no . . .
C(216) C(217) H(23) 121.2 no . . .
C(218) C(217) H(23) 120.8 no . . .
N(26) C(218) H(24) 118.2 no . . .
C(217) C(218) H(24) 118.5 no . . .
N(31) C(301) H(25) 118.0 no . . .
C(302) C(301) H(25) 118.4 no . . .
C(301) C(302) H(26) 121.1 no . . .
C(303) C(302) H(26) 120.7 no . . .
C(302) C(303) H(27) 120.1 no . . .
C(304) C(303) H(27) 120.0 no . . .
C(303) C(304) H(28) 120.3 no . . .
C(305) C(304) H(28) 119.8 no . . .
C(306) C(307) H(29) 120.2 no . . .
C(308) C(307) H(29) 120.7 no . . .
C(307) C(308) H(30) 120.2 no . . .
C(309) C(308) H(30) 119.1 no . . .
C(309) C(310) H(31) 120.2 no . . .
C(311) C(310) H(31) 120.2 no . . .
C(310) C(311) H(32) 119.6 no . . .
C(312) C(311) H(32) 119.3 no . . .
C(314) C(315) H(33) 119.5 no . . .
C(316) C(315) H(33) 120.1 no . . .
C(315) C(316) H(34) 120.3 no . . .
C(317) C(316) H(34) 120.0 no . . .
C(316) C(317) H(35) 120.8 no . . .
C(318) C(317) H(35) 121.2 no . . .
N(36) C(318) H(36) 118.1 no . . .
C(317) C(318) H(36) 118.4 no . . .
N(41) C(401) H(37) 118.6 no . . .
C(402) C(401) H(37) 118.3 no . . .
C(401) C(402) H(38) 120.4 no . . .
C(403) C(402) H(38) 121.9 no . . .
C(402) C(403) H(39) 120.6 no . . .
C(404) C(403) H(39) 119.7 no . . .
C(403) C(404) H(40) 119.9 no . . .
C(405) C(404) H(40) 119.2 no . . .
C(406) C(407) H(41) 120.6 no . . .
C(408) C(407) H(41) 120.9 no . . .
C(407) C(408) H(42) 120.2 no . . .
C(409) C(408) H(42) 119.0 no . . .
C(409) C(410) H(43) 119.6 no . . .
C(411) C(410) H(43) 120.9 no . . .
C(410) C(411) H(44) 120.0 no . . .
C(412) C(411) H(44) 119.3 no . . .
C(414) C(415) H(45) 119.7 no . . .
C(416) C(415) H(45) 119.2 no . . .
C(415) C(416) H(46) 120.3 no . . .
C(417) C(416) H(46) 120.5 no . . .
C(416) C(417) H(47) 120.6 no . . .
C(418) C(417) H(47) 121.6 no . . .
N(46) C(418) H(48) 118.6 no . . .
C(417) C(418) H(48) 117.3 no . . .
Cl(13) C(502) H(49) 109.4 no . . .
Cl(13) C(502) H(50) 109.4 no . . .
Cl(14) C(502) H(49) 109.4 no . . .
Cl(14) C(502) H(50) 109.3 no . . .
H(49) C(502) H(50) 108.0 no . . .

loop_
_geom_bond_atom_site_label_1
_geom_bond_atom_site_label_2
_geom_bond_distance
_geom_bond_publ_flag
_geom_bond_site_symmetry_1
_geom_bond_site_symmetry_2
Cu(1) Cu(2) 2.6064(6) yes . .
Cu(1) Cl(1) 2.5395(13) yes . .
Cu(1) N(11) 2.073(3) yes . .
Cu(1) N(21) 2.050(3) yes . .
Cu(1) N(31) 2.067(3) yes . .
Cu(1) N(41) 2.030(3) yes . .
Cu(2) N(12) 1.960(3) yes . .
Cu(2) N(22) 2.040(3) yes . .
Cu(2) N(32) 1.981(3) yes . .
Cu(2) N(42) 2.088(3) yes . .
Cu(3) N(13) 2.072(3) yes . .
Cu(3) N(23) 2.063(3) yes . .
Cu(3) N(34) 2.073(3) yes . .
Cu(3) N(44) 2.068(3) yes . .
Cu(4) Cu(5) 2.6126(6) yes . .
Cu(4) N(15) 2.077(3) yes . .
Cu(4) N(25) 1.986(3) yes . .
Cu(4) N(35) 2.035(3) yes . .
Cu(4) N(45) 1.970(3) yes . .
Cu(5) Cl(2) 2.5571(12) yes . .
Cu(5) N(16) 2.023(4) yes . .
Cu(5) N(26) 2.069(3) yes . .
Cu(5) N(36) 2.061(3) yes . .
Cu(5) N(46) 2.086(3) yes . .
Cl(11) C(501) 1.792(15) yes . .
Cl(12) C(501) 1.741(10) yes . .
Cl(13) C(502) 1.759(7) yes . .
Cl(14) C(502) 1.763(7) yes . .
Cl(15) Cl(18) 0.86(2) yes . .
Cl(15) C(503) 1.710(13) yes . .
Cl(16) C(503) 1.762(11) yes . .
Cl(17) C(501) 1.729(18) yes . .
Cl(18) C(503) 1.589(15) yes . .
O(102) C(504) 1.419(15) yes . .
O(103) C(504) 1.573(15) yes . .
N(11) C(101) 1.363(5) yes . .
N(11) C(105) 1.362(5) yes . .
N(12) C(105) 1.375(5) yes . .
N(12) C(106) 1.377(5) yes . .
N(13) C(106) 1.352(4) yes . .
N(13) C(113) 1.373(5) yes . .
N(14) C(112) 1.333(5) yes . .
N(14) C(113) 1.352(4) yes . .
N(15) C(112) 1.358(4) yes . .
N(15) C(114) 1.354(5) yes . .
N(16) C(114) 1.359(5) yes . .
N(16) C(118) 1.360(7) yes . .
N(21) C(201) 1.362(5) yes . .
N(21) C(205) 1.352(5) yes . .
N(22) C(205) 1.367(5) yes . .
N(22) C(206) 1.366(5) yes . .
N(23) C(206) 1.348(4) yes . .
N(23) C(213) 1.367(5) yes . .
N(24) C(212) 1.347(5) yes . .
N(24) C(213) 1.341(4) yes . .
N(25) C(212) 1.362(5) yes . .
N(25) C(214) 1.370(5) yes . .
N(26) C(214) 1.365(5) yes . .
N(26) C(218) 1.350(5) yes . .
N(31) C(301) 1.347(5) yes . .
N(31) C(305) 1.365(5) yes . .
N(32) C(305) 1.359(5) yes . .
N(32) C(306) 1.371(4) yes . .
N(33) C(306) 1.339(5) yes . .
N(33) C(313) 1.348(4) yes . .
N(34) C(312) 1.343(4) yes . .
N(34) C(313) 1.368(5) yes . .
N(35) C(312) 1.354(5) yes . .
N(35) C(314) 1.373(5) yes . .
N(36) C(314) 1.369(5) yes . .
N(36) C(318) 1.353(5) yes . .
N(41) C(401) 1.348(5) yes . .
N(41) C(405) 1.359(6) yes . .
N(42) C(405) 1.347(4) yes . .
N(42) C(406) 1.372(5) yes . .
N(43) C(406) 1.337(5) yes . .
N(43) C(413) 1.347(5) yes . .
N(44) C(412) 1.345(4) yes . .
N(44) C(413) 1.376(4) yes . .
N(45) C(412) 1.372(5) yes . .
N(45) C(414) 1.376(4) yes . .
N(46) C(414) 1.365(5) yes . .
N(46) C(418) 1.359(5) yes . .
C(101) C(102) 1.361(6) yes . .
C(102) C(103) 1.399(6) yes . .
C(103) C(104) 1.366(6) yes . .
C(104) C(105) 1.411(6) yes . .
C(106) C(107) 1.425(5) yes . .
C(107) C(108) 1.372(6) yes . .
C(108) C(109) 1.417(5) yes . .
C(109) C(110) 1.417(6) yes . .
C(109) C(113) 1.409(5) yes . .
C(110) C(111) 1.367(5) yes . .
C(111) C(112) 1.433(5) yes . .
C(114) C(115) 1.409(7) yes . .
C(115) C(116) 1.365(10) yes . .
C(116) C(117) 1.403(11) yes . .
C(117) C(118) 1.368(12) yes . .
C(201) C(202) 1.363(6) yes . .
C(202) C(203) 1.405(7) yes . .
C(203) C(204) 1.366(6) yes . .
C(204) C(205) 1.418(5) yes . .
C(206) C(207) 1.437(6) yes . .
C(207) C(208) 1.368(5) yes . .
C(208) C(209) 1.419(5) yes . .
C(209) C(210) 1.420(5) yes . .
C(209) C(213) 1.403(5) yes . .
C(210) C(211) 1.358(6) yes . .
C(211) C(212) 1.430(6) yes . .
C(214) C(215) 1.412(6) yes . .
C(215) C(216) 1.391(6) yes . .
C(216) C(217) 1.384(6) yes . .
C(217) C(218) 1.380(7) yes . .
C(301) C(302) 1.373(7) yes . .
C(302) C(303) 1.374(6) yes . .
C(303) C(304) 1.389(7) yes . .
C(304) C(305) 1.408(6) yes . .
C(306) C(307) 1.435(5) yes . .
C(307) C(308) 1.373(6) yes . .
C(308) C(309) 1.412(6) yes . .
C(309) C(310) 1.417(5) yes . .
C(309) C(313) 1.402(5) yes . .
C(310) C(311) 1.365(6) yes . .
C(311) C(312) 1.443(5) yes . .
C(314) C(315) 1.409(6) yes . .
C(315) C(316) 1.373(6) yes . .
C(316) C(317) 1.389(7) yes . .
C(317) C(318) 1.374(6) yes . .
C(401) C(402) 1.390(8) yes . .
C(402) C(403) 1.385(9) yes . .
C(403) C(404) 1.375(7) yes . .
C(404) C(405) 1.415(6) yes . .
C(406) C(407) 1.429(6) yes . .
C(407) C(408) 1.367(6) yes . .
C(408) C(409) 1.422(5) yes . .
C(409) C(410) 1.412(5) yes . .
C(409) C(413) 1.411(6) yes . .
C(410) C(411) 1.368(6) yes . .
C(411) C(412) 1.435(6) yes . .
C(414) C(415) 1.411(6) yes . .
C(415) C(416) 1.371(5) yes . .
C(416) C(417) 1.395(6) yes . .
C(417) C(418) 1.370(6) yes . .
C(101) H(1) 0.951 no . .
C(102) H(2) 0.947 no . .
C(103) H(3) 0.953 no . .
C(104) H(12) 0.962 no . .
C(107) H(4) 0.955 no . .
C(108) H(5) 0.954 no . .
C(110) H(6) 0.957 no . .
C(111) H(7) 0.961 no . .
C(115) H(8) 0.957 no . .
C(116) H(9) 0.969 no . .
C(117) H(10) 0.966 no . .
C(118) H(11) 0.979 no . .
C(201) H(13) 0.956 no . .
C(202) H(14) 0.954 no . .
C(203) H(15) 0.951 no . .
C(204) H(16) 0.952 no . .
C(207) H(17) 0.952 no . .
C(208) H(18) 0.950 no . .
C(210) H(19) 0.954 no . .
C(211) H(20) 0.960 no . .
C(215) H(21) 0.951 no . .
C(216) H(22) 0.951 no . .
C(217) H(23) 0.952 no . .
C(218) H(24) 0.949 no . .
C(301) H(25) 0.956 no . .
C(302) H(26) 0.961 no . .
C(303) H(27) 0.953 no . .
C(304) H(28) 0.950 no . .
C(307) H(29) 0.953 no . .
C(308) H(30) 0.953 no . .
C(310) H(31) 0.949 no . .
C(311) H(32) 0.953 no . .
C(315) H(33) 0.955 no . .
C(316) H(34) 0.944 no . .
C(317) H(35) 0.955 no . .
C(318) H(36) 0.960 no . .
C(401) H(37) 0.969 no . .
C(402) H(38) 0.957 no . .
C(403) H(39) 0.961 no . .
C(404) H(40) 0.948 no . .
C(407) H(41) 0.957 no . .
C(408) H(42) 0.957 no . .
C(410) H(43) 0.948 no . .
C(411) H(44) 0.950 no . .
C(415) H(45) 0.960 no . .
C(416) H(46) 0.952 no . .
C(417) H(47) 0.961 no . .
C(418) H(48) 0.955 no . .
C(502) H(49) 0.990 no . .
C(502) H(50) 0.990 no . .
